data_7132097
loop_
_publ_author_name
'Liu, Chuan-Zhi'
'Wang, Jingjing'
'Yang, Bo'
'Li, Zhongyi'
'Yan, Meng'
'Liu, Xinming'
'Hu, Zhiyuan'
'Liu, Lantao'
'Li, Zhan-Ting'

_publ_section_title
;
 Two and Three-Dimensional Halogen-Bonded Frameworks: Self-assembly
 Influenced by Crystallization Solvents
;
_journal_name_full 'Chemical Communications'
_journal_paper_doi 10.1039/D3CC02981F
_journal_year 2023
_chemical_formula_sum 'C57 H52 Cl12 N4'
_chemical_formula_weight 1218.43
_space_group_IT_number 88
_space_group_name_Hall '-I 4ad'
_space_group_name_H-M_alt 'I 41/a :2'
_symmetry_cell_setting tetragonal
_symmetry_space_group_name_H-M 'I 41/a :2'
_atom_sites_solution_hydrogens geom
_atom_sites_solution_primary direct
_atom_sites_solution_secondary difmap
_audit_block_doi 10.5517/ccdc.csd.cc2fwwz6
_audit_creation_method SHELXL-97
_audit_update_record
;
2023-08-10 deposited with the CCDC.	2023-09-04 downloaded from the CCDC.
;
_cell_angle_alpha 90.00
_cell_angle_beta 90.00
_cell_angle_gamma 90.00
_cell_formula_units_Z 4
_cell_length_a 21.037(5)
_cell_length_b 21.037(5)
_cell_length_c 14.026(4)
_cell_measurement_reflns_used 2482
_cell_measurement_temperature 296(2)
_cell_measurement_theta_max 19.43
_cell_measurement_theta_min 2.61
_cell_volume 6207(3)
_computing_cell_refinement 'Bruker SAINT'
_computing_data_collection 'Bruker APEX2'
_computing_data_reduction 'Bruker SAINT'
_computing_molecular_graphics 'Bruker SHELXTL'
_computing_publication_material 'Bruker SHELXTL'
_computing_structure_refinement 'SHELXL-97 (Sheldrick, 2008)'
_computing_structure_solution 'SHELXS-97 (Sheldrick, 2008)'
_diffrn_ambient_temperature 296(2)
_diffrn_measured_fraction_theta_full 0.970
_diffrn_measured_fraction_theta_max 0.970
_diffrn_measurement_device_type 'Bruker APEX-II CCD'
_diffrn_measurement_method '\f and \w scans'
_diffrn_radiation_monochromator graphite
_diffrn_radiation_source 'fine-focus sealed tube'
_diffrn_radiation_type MoK\a
_diffrn_radiation_wavelength 0.71073
_diffrn_reflns_av_R_equivalents 0.0624
_diffrn_reflns_av_sigmaI/netI 0.0537
_diffrn_reflns_limit_h_max 24
_diffrn_reflns_limit_h_min -24
_diffrn_reflns_limit_k_max 19
_diffrn_reflns_limit_k_min -24
_diffrn_reflns_limit_l_max 16
_diffrn_reflns_limit_l_min -15
_diffrn_reflns_number 14383
_diffrn_reflns_theta_full 25.00
_diffrn_reflns_theta_max 25.00
_diffrn_reflns_theta_min 2.61
_exptl_absorpt_coefficient_mu 0.574
_exptl_absorpt_correction_T_max 0.9088
_exptl_absorpt_correction_T_min 0.8333
_exptl_absorpt_correction_type multi-scan
_exptl_absorpt_process_details SADABS
_exptl_crystal_colour yellow
_exptl_crystal_density_diffrn 1.304
_exptl_crystal_density_method 'not measured'
_exptl_crystal_description rod
_exptl_crystal_F_000 2504
_exptl_crystal_size_max 0.33
_exptl_crystal_size_mid 0.28
_exptl_crystal_size_min 0.17
_refine_diff_density_max 0.773
_refine_diff_density_min -0.771
_refine_diff_density_rms 0.089
_refine_ls_extinction_coef 0.00046(16)
_refine_ls_extinction_expression Fc^*^=kFc[1+0.001xFc^2^\l^3^/sin(2\q)]^-1/4^
_refine_ls_extinction_method SHELXL
_refine_ls_goodness_of_fit_ref 1.092
_refine_ls_hydrogen_treatment constr
_refine_ls_matrix_type full
_refine_ls_number_parameters 170
_refine_ls_number_reflns 2658
_refine_ls_number_restraints 6
_refine_ls_restrained_S_all 1.093
_refine_ls_R_factor_all 0.1792
_refine_ls_R_factor_gt 0.1350
_refine_ls_shift/su_max 0.000
_refine_ls_shift/su_mean 0.000
_refine_ls_structure_factor_coef Fsqd
_refine_ls_weighting_details 'calc w=1/[\s^2^(Fo^2^)+(0.0100P)^2^+72.0000P] where P=(Fo^2^+2Fc^2^)/3'
_refine_ls_weighting_scheme calc
_refine_ls_wR_factor_gt 0.2597
_refine_ls_wR_factor_ref 0.2750
_reflns_number_gt 1707
_reflns_number_total 2658
_reflns_threshold_expression >2sigma(I)
_cod_data_source_file d3cc02981f2.cif
_cod_data_source_block a
_cod_depositor_comments
;
The following automatic conversions were performed:

data item '_symmetry_cell_setting' value 'Tetragonal' was changed to
'tetragonal' in accordance with the
/home/data/users/saulius/crontab/automatic-downloads/rss-feeds/RSC/lib/dictionaries/cif_core.dic
dictionary named 'cif_core.dic' version 2.4.2 last updated on
2011-04-26.

Automatic conversion script
Id: cif_fix_values 8170 2020-07-09 18:12:32Z antanas 
;
_cod_original_cell_volume 6208(3)
_cod_original_sg_symbol_H-M 'I4(1)/a  '
_cod_database_code 7132097

loop_
_symmetry_equiv_pos_as_xyz
'x, y, z'
'-x+1/2, -y, z+1/2'
'-y+3/4, x+1/4, z+1/4'
'y+3/4, -x+3/4, z+3/4'
'x+1/2, y+1/2, z+1/2'
'-x+1, -y+1/2, z+1'
'-y+5/4, x+3/4, z+3/4'
'y+5/4, -x+5/4, z+5/4'
'-x, -y, -z'
'x-1/2, y, -z-1/2'
'y-3/4, -x-1/4, -z-1/4'
'-y-3/4, x-3/4, -z-3/4'
'-x+1/2, -y+1/2, -z+1/2'
'x, y+1/2, -z'
'y-1/4, -x+1/4, -z+1/4'
'-y-1/4, x-1/4, -z-1/4'

loop_
_atom_site_label
_atom_site_type_symbol
_atom_site_fract_x
_atom_site_fract_y
_atom_site_fract_z
_atom_site_U_iso_or_equiv
_atom_site_adp_type
_atom_site_occupancy
_atom_site_symmetry_multiplicity
_atom_site_calc_flag
_atom_site_refinement_flags
_atom_site_disorder_assembly
_atom_site_disorder_group
N1 N 0.2739(4) 0.3646(4) 0.7015(6) 0.084(2) Uani 1 1 d . . .
Cl1 Cl 0.8617(3) 0.51686(16) 0.8468(3) 0.1617(19) Uani 1 1 d . . .
Cl2 Cl 0.9499(2) 0.4123(2) 0.8388(3) 0.1611(18) Uani 1 1 d . . .
Cl3 Cl 0.90725(18) 0.45623(14) 1.0188(2) 0.1199(12) Uani 1 1 d . . .
C1 C 0.2816(4) 0.3786(5) 0.7898(8) 0.093(3) Uani 1 1 d . . .
H1A H 0.3178 0.4018 0.8052 0.112 Uiso 1 1 calc R . .
C2 C 0.2406(4) 0.3625(5) 0.8659(6) 0.080(3) Uani 1 1 d . . .
C3 C 0.1863(3) 0.3278(3) 0.8402(5) 0.0543(17) Uani 1 1 d . . .
C4 C 0.1773(4) 0.3113(4) 0.7452(5) 0.0600(19) Uani 1 1 d . . .
C5 C 0.2248(5) 0.3316(4) 0.6798(6) 0.075(2) Uani 1 1 d . . .
H5A H 0.2198 0.3200 0.6163 0.091 Uiso 1 1 calc R . .
C6 C 0.1213(5) 0.2752(5) 0.7111(7) 0.089(3) Uani 1 1 d . . .
H6A H 0.0946 0.2647 0.7643 0.134 Uiso 1 1 calc R . .
H6B H 0.1352 0.2368 0.6805 0.134 Uiso 1 1 calc R . .
H6C H 0.0978 0.3006 0.6665 0.134 Uiso 1 1 calc R . .
C7 C 0.2550(6) 0.3802(8) 0.9636(8) 0.153(6) Uani 1 1 d . . .
H7A H 0.2220 0.3651 1.0050 0.229 Uiso 1 1 calc R . .
H7B H 0.2577 0.4257 0.9683 0.229 Uiso 1 1 calc R . .
H7C H 0.2948 0.3617 0.9822 0.229 Uiso 1 1 calc R . .
C8 C 0.1404(3) 0.3083(3) 0.9138(5) 0.0464(15) Uani 1 1 d . . .
C9 C 0.0972(4) 0.3508(4) 0.9495(5) 0.065(2) Uani 1 1 d . . .
H9A H 0.0972 0.3926 0.9276 0.078 Uiso 1 1 calc R . .
C10 C 0.0530(3) 0.3319(3) 1.0187(5) 0.0581(19) Uani 1 1 d . . .
H10A H 0.0228 0.3610 1.0400 0.070 Uiso 1 1 calc R . .
C11 C 0.0531(3) 0.2720(3) 1.0555(4) 0.0373(13) Uani 1 1 d . . .
C12 C 0.0968(4) 0.2305(3) 1.0213(5) 0.061(2) Uani 1 1 d . . .
H12A H 0.0988 0.1896 1.0462 0.073 Uiso 1 1 calc R . .
C13 C 0.1388(4) 0.2480(3) 0.9495(6) 0.068(2) Uani 1 1 d . . .
H13A H 0.1666 0.2178 0.9251 0.082 Uiso 1 1 calc R . .
C14 C 0.0000 0.2500 1.1250 0.036(2) Uani 1 4 d S . .
C15 C 0.8708(4) 0.4307(4) 0.8800(5) 0.009(2) Uani 0.60 1 d PU . .
H15A H 0.8357 0.4005 0.8727 0.010 Uiso 1 1 calc R . .
C15' C 0.8821(7) 0.4437(7) 0.8941(10) 0.011(4) Uiso 0.40 1 d P . .

loop_
_atom_site_aniso_label
_atom_site_aniso_U_11
_atom_site_aniso_U_22
_atom_site_aniso_U_33
_atom_site_aniso_U_23
_atom_site_aniso_U_13
_atom_site_aniso_U_12
N1 0.070(5) 0.103(6) 0.078(5) 0.013(4) 0.031(4) -0.004(4)
Cl1 0.249(5) 0.093(2) 0.143(3) 0.015(2) -0.054(3) 0.023(3)
Cl2 0.142(3) 0.230(5) 0.112(3) 0.009(3) 0.003(2) 0.052(3)
Cl3 0.167(3) 0.101(2) 0.092(2) -0.0037(16) -0.0191(19) 0.0022(19)
C1 0.074(6) 0.117(8) 0.090(7) 0.014(6) 0.034(5) -0.033(5)
C2 0.068(5) 0.100(7) 0.072(6) -0.008(5) 0.014(4) -0.028(5)
C3 0.056(4) 0.056(4) 0.050(4) 0.004(3) 0.016(3) 0.004(3)
C4 0.062(4) 0.071(5) 0.047(4) 0.015(3) 0.008(3) 0.005(4)
C5 0.091(6) 0.085(6) 0.050(5) 0.009(4) 0.018(4) 0.021(5)
C6 0.097(7) 0.106(7) 0.064(6) -0.016(5) -0.002(5) -0.017(6)
C7 0.110(9) 0.256(17) 0.093(8) -0.060(10) 0.016(7) -0.103(10)
C8 0.044(3) 0.051(4) 0.044(4) 0.006(3) 0.008(3) -0.004(3)
C9 0.068(5) 0.058(4) 0.068(5) 0.024(4) 0.019(4) 0.011(4)
C10 0.057(4) 0.047(4) 0.070(5) 0.014(3) 0.025(4) 0.013(3)
C11 0.037(3) 0.038(3) 0.036(3) 0.000(2) -0.003(2) 0.001(2)
C12 0.074(5) 0.041(3) 0.068(5) 0.007(3) 0.035(4) 0.011(3)
C13 0.077(5) 0.043(4) 0.085(6) 0.001(4) 0.040(4) 0.010(3)
C14 0.037(4) 0.037(4) 0.033(6) 0.000 0.000 0.000
C15 0.008(4) 0.009(4) 0.008(4) -0.005(3) -0.022(3) -0.019(3)

loop_
_atom_type_symbol
_atom_type_description
_atom_type_scat_dispersion_real
_atom_type_scat_dispersion_imag
_atom_type_scat_source
C C 0.0033 0.0016 'International Tables Vol C Tables 4.2.6.8 and 6.1.1.4'
H H 0.0000 0.0000 'International Tables Vol C Tables 4.2.6.8 and 6.1.1.4'
N N 0.0061 0.0033 'International Tables Vol C Tables 4.2.6.8 and 6.1.1.4'
Cl Cl 0.1484 0.1585 'International Tables Vol C Tables 4.2.6.8 and 6.1.1.4'

loop_
_geom_angle_atom_site_label_1
_geom_angle_atom_site_label_2
_geom_angle_atom_site_label_3
_geom_angle
_geom_angle_site_symmetry_1
_geom_angle_site_symmetry_3
_geom_angle_publ_flag
C1 N1 C5 117.0(8) . . ?
C15' Cl1 C15 12.2(5) . . ?
C15' Cl2 C15 13.2(5) . . ?
C15' Cl3 C15 7.7(5) . . ?
N1 C1 C2 126.7(9) . . ?
N1 C1 H1A 116.7 . . ?
C2 C1 H1A 116.7 . . ?
C3 C2 C1 115.3(8) . . ?
C3 C2 C7 123.1(8) . . ?
C1 C2 C7 121.6(9) . . ?
C4 C3 C2 119.2(7) . . ?
C4 C3 C8 120.9(7) . . ?
C2 C3 C8 119.9(7) . . ?
C3 C4 C5 116.5(7) . . ?
C3 C4 C6 123.1(7) . . ?
C5 C4 C6 120.4(8) . . ?
N1 C5 C4 125.2(8) . . ?
N1 C5 H5A 117.4 . . ?
C4 C5 H5A 117.4 . . ?
C4 C6 H6A 109.5 . . ?
C4 C6 H6B 109.5 . . ?
H6A C6 H6B 109.5 . . ?
C4 C6 H6C 109.5 . . ?
H6A C6 H6C 109.5 . . ?
H6B C6 H6C 109.5 . . ?
C2 C7 H7A 109.5 . . ?
C2 C7 H7B 109.5 . . ?
H7A C7 H7B 109.5 . . ?
C2 C7 H7C 109.5 . . ?
H7A C7 H7C 109.5 . . ?
H7B C7 H7C 109.5 . . ?
C13 C8 C9 117.2(6) . . ?
C13 C8 C3 122.3(6) . . ?
C9 C8 C3 120.6(6) . . ?
C8 C9 C10 120.5(6) . . ?
C8 C9 H9A 119.8 . . ?
C10 C9 H9A 119.8 . . ?
C11 C10 C9 121.6(6) . . ?
C11 C10 H10A 119.2 . . ?
C9 C10 H10A 119.2 . . ?
C12 C11 C10 117.6(6) . . ?
C12 C11 C14 121.2(5) . . ?
C10 C11 C14 120.8(5) . . ?
C11 C12 C13 121.1(6) . . ?
C11 C12 H12A 119.4 . . ?
C13 C12 H12A 119.4 . . ?
C8 C13 C12 122.0(6) . . ?
C8 C13 H13A 119.0 . . ?
C12 C13 H13A 119.0 . . ?
C11 C14 C11 113.2(2) 6_454 15_557 ?
C11 C14 C11 113.2(2) 6_454 12_668 ?
C11 C14 C11 102.3(4) 15_557 12_668 ?
C11 C14 C11 102.3(4) 6_454 . ?
C11 C14 C11 113.2(2) 15_557 . ?
C11 C14 C11 113.2(2) 12_668 . ?
Cl2 C15 Cl1 102.8(4) . . ?
Cl2 C15 Cl3 90.9(3) . . ?
Cl1 C15 Cl3 91.1(4) . . ?
Cl2 C15 H15A 121.5 . . ?
Cl1 C15 H15A 121.5 . . ?
Cl3 C15 H15A 121.5 . . ?
Cl1 C15' Cl2 111.5(8) . . ?
Cl1 C15' Cl3 107.9(8) . . ?
Cl2 C15' Cl3 103.9(8) . . ?

loop_
_geom_bond_atom_site_label_1
_geom_bond_atom_site_label_2
_geom_bond_distance
_geom_bond_site_symmetry_2
_geom_bond_publ_flag
N1 C1 1.283(13) . ?
N1 C5 1.281(11) . ?
Cl1 C15' 1.730(14) . ?
Cl1 C15 1.880(9) . ?
Cl2 C15' 1.753(14) . ?
Cl2 C15 1.802(9) . ?
Cl3 C15' 1.847(15) . ?
Cl3 C15 2.160(8) . ?
C1 C2 1.414(12) . ?
C1 H1A 0.9300 . ?
C2 C3 1.403(11) . ?
C2 C7 1.453(14) . ?
C3 C4 1.390(10) . ?
C3 C8 1.472(9) . ?
C4 C5 1.422(11) . ?
C4 C6 1.480(11) . ?
C5 H5A 0.9300 . ?
C6 H6A 0.9600 . ?
C6 H6B 0.9600 . ?
C6 H6C 0.9600 . ?
C7 H7A 0.9600 . ?
C7 H7B 0.9600 . ?
C7 H7C 0.9600 . ?
C8 C13 1.363(9) . ?
C8 C9 1.371(9) . ?
C9 C10 1.403(9) . ?
C9 H9A 0.9300 . ?
C10 C11 1.362(8) . ?
C10 H10A 0.9300 . ?
C11 C12 1.356(8) . ?
C11 C14 1.553(6) . ?
C12 C13 1.388(9) . ?
C12 H12A 0.9300 . ?
C13 H13A 0.9300 . ?
C14 C11 1.553(6) 6_454 ?
C14 C11 1.553(6) 15_557 ?
C14 C11 1.553(6) 12_668 ?
C15 H15A 0.9800 . ?
